data_7032557
loop_
_publ_author_name
'Chen, Hui'
'Ma, Cheng-Bing'
'Hu, Ming-Qiang'
'Wen, Hui-Min'
'Chen, Chang-Neng'

_publ_section_title
;
 A family of novel Mn3Ln4 clusters displaying single-molecule magnet
 behavior.
;
_journal_issue 44
_journal_name_full 'Dalton transactions (Cambridge, England : 2003)'
_journal_page_first 16737
_journal_page_last 16744
_journal_paper_doi 10.1039/c4dt01816h
_journal_volume 43
_journal_year 2014
_chemical_formula_sum 'C96 H138 Dy4 Mn3 N14 O34'
_chemical_formula_weight 2847.02
_chemical_name_systematic
; 
 ? 
;
_space_group_IT_number 2
_symmetry_cell_setting triclinic
_symmetry_space_group_name_Hall '-P 1'
_symmetry_space_group_name_H-M 'P -1'
_atom_sites_solution_hydrogens geom
_atom_sites_solution_primary direct
_atom_sites_solution_secondary difmap
_audit_creation_method SHELXL-97
_cell_angle_alpha 99.262(3)
_cell_angle_beta 109.725(3)
_cell_angle_gamma 112.780(3)
_cell_formula_units_Z 1
_cell_length_a 12.5905(4)
_cell_length_b 16.2570(6)
_cell_length_c 16.7408(6)
_cell_measurement_reflns_used 10158
_cell_measurement_temperature 100.0(0)
_cell_measurement_theta_max 3.8950
_cell_measurement_theta_min 76.2480
_cell_volume 2801.0(2)
_computing_cell_refinement 'CrysAlisPro, Agilent Technologies, Version 1.171.36.28'
_computing_data_collection 'CrysAlisPro, Agilent Technologies, Version 1.171.36.28'
_computing_data_reduction 'CrysAlisPro, Agilent Technologies, Version 1.171.36.28'
_computing_structure_refinement 'SHELXL-97 (Sheldrick, 1997)'
_computing_structure_solution 'SHELXS-97 (Sheldrick, 1990)'
_diffrn_ambient_temperature 100.0(0)
_diffrn_detector_area_resol_mean 10.5594
_diffrn_measured_fraction_theta_full 0.969
_diffrn_measured_fraction_theta_max 0.969
_diffrn_measurement_device_type 'SuperNova, Dual, Cu at zero, Atlas'
_diffrn_measurement_method '\w scans'
_diffrn_radiation_monochromator graphite
_diffrn_radiation_source 'fine-focus sealed tube'
_diffrn_radiation_type CuK\a
_diffrn_radiation_wavelength 1.54184
_diffrn_reflns_av_R_equivalents 0.0464
_diffrn_reflns_av_sigmaI/netI 0.0641
_diffrn_reflns_limit_h_max 15
_diffrn_reflns_limit_h_min -13
_diffrn_reflns_limit_k_max 20
_diffrn_reflns_limit_k_min -16
_diffrn_reflns_limit_l_max 19
_diffrn_reflns_limit_l_min -20
_diffrn_reflns_number 20522
_diffrn_reflns_theta_full 76.46
_diffrn_reflns_theta_max 76.46
_diffrn_reflns_theta_min 3.13
_exptl_absorpt_coefficient_mu 17.379
_exptl_absorpt_correction_T_max 1.00000
_exptl_absorpt_correction_T_min 0.24145
_exptl_absorpt_correction_type multi-scan
_exptl_absorpt_process_details
;                                                           
CrysAlisPro, Agilent Technologies,                          
Version 1.171.36.28 (release 01-02-2013 CrysAlis171 .NET)  _exptl_special_details 
(compiled Feb  1 2013,16:14:44)                            ; 
Empirical absorption correction using spherical harmonics,  ? 
 implemented in SCALE3 ABSPACK scaling algorithm.          ; 
;
_exptl_crystal_colour black
_exptl_crystal_density_diffrn 1.745
_exptl_crystal_density_method 'not measured'
_exptl_crystal_description prism
_exptl_crystal_F_000 1471
_exptl_crystal_size_max 0.18
_exptl_crystal_size_mid 0.08
_exptl_crystal_size_min 0.04
_platon_squeeze_details
;
;
_refine_diff_density_max 2.032
_refine_diff_density_min -1.820
_refine_diff_density_rms 0.159
_refine_ls_extinction_method none
_refine_ls_goodness_of_fit_ref 0.995
_refine_ls_hydrogen_treatment constr
_refine_ls_matrix_type full
_refine_ls_number_parameters 641
_refine_ls_number_reflns 11400
_refine_ls_number_restraints 45
_refine_ls_restrained_S_all 0.995
_refine_ls_R_factor_all 0.0719
_refine_ls_R_factor_gt 0.0580
_refine_ls_shift/su_max 0.000
_refine_ls_shift/su_mean 0.000
_refine_ls_structure_factor_coef Fsqd
_refine_ls_weighting_details 'calc w=1/[\s^2^(Fo^2^)+(0.0251P)^2^+43.0460P] where P=(Fo^2^+2Fc^2^)/3'
_refine_ls_weighting_scheme calc
_refine_ls_wR_factor_gt 0.1508
_refine_ls_wR_factor_ref 0.1562
_reflns_number_gt 9495
_reflns_number_total 11400
_reflns_threshold_expression >2sigma(I)
_cod_data_source_file c4dt01816h8.cif
_cod_data_source_block 1
_cod_depositor_comments 'Adding full bibliography for 7032557--7032559.cif.'
_cod_original_cell_volume 2801.02(17)
_cod_database_code 7032557

loop_
_symmetry_equiv_pos_as_xyz
'x, y, z'
'-x, -y, -z'

loop_
_atom_site_label
_atom_site_type_symbol
_atom_site_fract_x
_atom_site_fract_y
_atom_site_fract_z
_atom_site_U_iso_or_equiv
_atom_site_adp_type
_atom_site_occupancy
_atom_site_symmetry_multiplicity
_atom_site_calc_flag
_atom_site_refinement_flags
Dy2 Dy 0.42046(4) 0.23115(3) 0.13247(3) 0.02833(12) Uani 1 1 d .
Dy1 Dy 0.66551(4) 0.36916(3) 0.35764(3) 0.02556(12) Uani 1 1 d .
Mn1 Mn 1.0000 0.5000 0.5000 0.0302(4) Uani 1 2 d S
Mn2 Mn 0.71368(10) 0.31011(7) 0.16985(7) 0.0217(2) Uani 1 1 d .
O1 O 0.7326(5) 0.2873(4) 0.4411(4) 0.0304(12) Uani 1 1 d .
O2 O 0.6702(6) 0.4124(5) 0.5583(4) 0.0493(18) Uani 1 1 d .
H2 H 0.7359 0.4503 0.5581 0.074 Uiso 1 1 calc R
O3 O 0.4433(5) 0.2848(4) 0.2813(4) 0.0280(11) Uani 1 1 d .
O4 O 0.2176(5) 0.1938(4) 0.1432(4) 0.0356(13) Uani 1 1 d .
O5 O 0.1891(6) -0.0356(4) 0.0568(4) 0.0460(16) Uani 1 1 d .
O6 O 0.3693(5) 0.0899(4) 0.1562(4) 0.0326(12) Uani 1 1 d .
O7 O 0.2237(8) 0.0421(5) -0.0616(5) 0.0577(19) Uani 1 1 d .
H7 H 0.2346 0.0198 -0.0209 0.087 Uiso 1 1 calc R
O8 O 0.3675(6) 0.3250(5) 0.0687(5) 0.0496(18) Uani 1 1 d .
O9 O 0.3962(8) 0.4987(5) 0.0737(5) 0.0553(18) Uani 1 1 d .
O10 O 0.5520(5) 0.2303(4) 0.0646(4) 0.0302(12) Uani 1 1 d .
O11 O 0.6353(4) 0.2441(3) 0.2421(3) 0.0219(10) Uani 1 1 d .
O12 O 0.8392(6) 0.3510(4) -0.0391(4) 0.0379(14) Uani 1 1 d .
O13 O 0.7924(5) 0.3682(4) 0.1026(4) 0.0290(11) Uani 1 1 d U
O14 O 0.8675(5) 0.4201(4) 0.3579(3) 0.0331(13) Uani 1 1 d .
O15 O 0.6143(5) 0.3788(3) 0.2129(4) 0.0258(11) Uani 1 1 d .
O16 O 0.8214(6) 0.4992(4) 0.4908(4) 0.0355(13) Uani 1 1 d .
O17 O 1.0600(6) 0.6251(4) 0.4608(4) 0.0429(15) Uani 1 1 d .
N1 N 0.5748(7) 0.3622(5) 0.4695(5) 0.0385(17) Uani 1 1 d .
N2 N 0.2589(7) 0.1359(6) -0.0266(6) 0.048(2) Uani 1 1 d .
N3 N 0.7272(6) 0.1744(4) 0.1337(5) 0.0283(14) Uani 1 1 d .
N4 N 0.8787(6) 0.3987(4) 0.2803(4) 0.0270(13) Uani 1 1 d .
N5 N 0.6264(8) 0.5117(5) 0.3521(6) 0.0427(18) Uani 1 1 d .
C1 C 0.8293(8) 0.3038(6) 0.5101(6) 0.0354(19) Uani 1 1 d .
C2 C 0.8154(15) 0.2341(11) 0.5613(10) 0.089(3) Uani 1 1 d U
C3 C 0.9201(15) 0.2064(9) 0.5779(10) 0.076(4) Uani 1 1 d .
H3A H 0.9089 0.1704 0.5216 0.114 Uiso 1 1 calc R
H3B H 0.9160 0.1688 0.6166 0.114 Uiso 1 1 calc R
H3C H 1.0020 0.2625 0.6061 0.114 Uiso 1 1 calc R
C4 C 0.8240(15) 0.2822(11) 0.6487(10) 0.090(3) Uani 1 1 d U
H4A H 0.9084 0.3349 0.6844 0.136 Uiso 1 1 calc R
H4B H 0.8073 0.2383 0.6806 0.136 Uiso 1 1 calc R
H4C H 0.7617 0.3045 0.6375 0.136 Uiso 1 1 calc R
C5 C 0.6857(14) 0.1465(11) 0.5091(10) 0.093(3) Uani 1 1 d U
H5A H 0.6195 0.1648 0.4953 0.140 Uiso 1 1 calc R
H5B H 0.6743 0.1061 0.5449 0.140 Uiso 1 1 calc R
H5C H 0.6811 0.1132 0.4542 0.140 Uiso 1 1 calc R
C6 C 0.4668(8) 0.3065(6) 0.4672(6) 0.039(2) Uani 1 1 d .
H6 H 0.4641 0.3026 0.5214 0.046 Uiso 1 1 calc R
C7 C 0.3503(9) 0.2500(6) 0.3849(6) 0.040(2) Uani 1 1 d .
C8 C 0.2380(9) 0.1987(7) 0.3951(7) 0.043(2) Uani 1 1 d .
H8 H 0.2437 0.2020 0.4525 0.051 Uiso 1 1 calc R
C9 C 0.1200(9) 0.1439(7) 0.3207(8) 0.049(2) Uani 1 1 d .
H9 H 0.0472 0.1101 0.3280 0.059 Uiso 1 1 calc R
C10 C 0.1114(9) 0.1399(7) 0.2357(7) 0.044(2) Uani 1 1 d .
H10 H 0.0327 0.1026 0.1855 0.053 Uiso 1 1 calc R
C11 C 0.2181(8) 0.1906(6) 0.2249(6) 0.0352(18) Uani 1 1 d .
C12 C 0.3404(8) 0.2429(5) 0.2981(6) 0.0328(18) Uani 1 1 d .
C13 C 0.0954(8) 0.1652(9) 0.0700(7) 0.056(3) Uani 1 1 d .
H13A H 0.1087 0.1870 0.0224 0.085 Uiso 1 1 calc R
H13B H 0.0502 0.1923 0.0910 0.085 Uiso 1 1 calc R
H13C H 0.0460 0.0974 0.0477 0.085 Uiso 1 1 calc R
C14 C 0.2752(7) 0.0082(5) 0.1344(6) 0.0311(17) Uani 1 1 d .
C15 C 0.2779(8) -0.0409(6) 0.2045(6) 0.0357(19) Uani 1 1 d .
C16 C 0.3504(10) -0.0967(6) 0.1978(7) 0.044(2) Uani 1 1 d .
H16A H 0.3074 -0.1424 0.1383 0.065 Uiso 1 1 calc R
H16B H 0.3529 -0.1289 0.2412 0.065 Uiso 1 1 calc R
H16C H 0.4364 -0.0540 0.2096 0.065 Uiso 1 1 calc R
C17 C 0.3443(10) 0.0297(7) 0.3002(7) 0.047(2) Uani 1 1 d .
H17A H 0.4283 0.0762 0.3118 0.070 Uiso 1 1 calc R
H17B H 0.3516 -0.0033 0.3428 0.070 Uiso 1 1 calc R
H17C H 0.2947 0.0607 0.3061 0.070 Uiso 1 1 calc R
C18 C 0.1389(9) -0.1091(7) 0.1844(7) 0.048(2) Uani 1 1 d .
H18A H 0.0925 -0.0742 0.1847 0.072 Uiso 1 1 calc R
H18B H 0.1399 -0.1387 0.2296 0.072 Uiso 1 1 calc R
H18C H 0.0980 -0.1567 0.1263 0.072 Uiso 1 1 calc R
C19 C 0.4180(14) 0.5964(9) 0.0727(10) 0.075(4) Uani 1 1 d .
H19A H 0.4355 0.6068 0.0226 0.113 Uiso 1 1 calc R
H19B H 0.4897 0.6428 0.1278 0.113 Uiso 1 1 calc R
H19C H 0.3427 0.6018 0.0671 0.113 Uiso 1 1 calc R
C20 C 0.3136(8) 0.4272(6) -0.0045(6) 0.0331(18) Uani 1 1 d .
C21 C 0.2389(12) 0.4356(9) -0.0814(9) 0.061(3) Uani 1 1 d .
H21 H 0.2390 0.4928 -0.0812 0.073 Uiso 1 1 calc R
C22 C 0.1603(11) 0.3533(9) -0.1625(8) 0.078(5) Uani 1 1 d .
H22 H 0.1139 0.3593 -0.2157 0.094 Uiso 1 1 calc R
C23 C 0.1530(10) 0.2736(9) -0.1631(8) 0.062(3) Uani 1 1 d .
H23 H 0.0988 0.2221 -0.2162 0.075 Uiso 1 1 calc R
C24 C 0.2256(10) 0.2598(7) -0.0846(7) 0.051(3) Uani 1 1 d .
C25 C 0.3052(9) 0.3368(7) -0.0041(7) 0.045(2) Uani 1 1 d .
C26 C 0.2125(10) 0.1657(8) -0.0936(7) 0.051(2) Uani 1 1 d .
H26 H 0.1675 0.1219 -0.1516 0.061 Uiso 1 1 calc R
C27 C 0.5452(8) 0.1577(6) 0.0011(6) 0.0364(19) Uani 1 1 d .
H27A H 0.5336 0.1721 -0.0543 0.044 Uiso 1 1 calc R
H27B H 0.4712 0.0985 -0.0124 0.044 Uiso 1 1 calc R
C28 C 0.6657(10) 0.1458(6) 0.0347(6) 0.043(2) Uani 1 1 d .
H28A H 0.6429 0.0801 0.0088 0.052 Uiso 1 1 calc R
H28B H 0.7259 0.1841 0.0149 0.052 Uiso 1 1 calc R
C29 C 0.6450(9) 0.1104(6) 0.1667(6) 0.038(2) Uani 1 1 d .
H29A H 0.6696 0.0618 0.1760 0.046 Uiso 1 1 calc R
H29B H 0.5560 0.0796 0.1224 0.046 Uiso 1 1 calc R
C30 C 0.6607(8) 0.1678(5) 0.2543(5) 0.0287(16) Uani 1 1 d .
H30A H 0.6019 0.1278 0.2740 0.034 Uiso 1 1 calc R
H30B H 0.7474 0.1925 0.3005 0.034 Uiso 1 1 calc R
C31 C 0.8531(9) 0.1802(7) 0.1671(7) 0.046(2) Uani 1 1 d .
H31A H 0.9033 0.2198 0.1427 0.069 Uiso 1 1 calc R
H31B H 0.8443 0.1179 0.1489 0.069 Uiso 1 1 calc R
H31C H 0.8951 0.2068 0.2316 0.069 Uiso 1 1 calc R
C32 C 0.8664(10) 0.3519(7) -0.1147(6) 0.044(2) Uani 1 1 d .
H32A H 0.7900 0.3358 -0.1670 0.066 Uiso 1 1 calc R
H32B H 0.8957 0.3066 -0.1249 0.066 Uiso 1 1 calc R
H32C H 0.9317 0.4140 -0.1035 0.066 Uiso 1 1 calc R
C33 C 0.9404(8) 0.3820(6) 0.0424(5) 0.0326(17) Uani 1 1 d U
C34 C 1.0655(9) 0.4029(7) 0.0558(7) 0.045(2) Uani 1 1 d .
H34 H 1.0832 0.3945 0.0064 0.054 Uiso 1 1 calc R
C35 C 1.1618(9) 0.4356(8) 0.1410(7) 0.053(3) Uani 1 1 d .
H35 H 1.2443 0.4496 0.1487 0.064 Uiso 1 1 calc R
C36 C 1.1383(8) 0.4482(8) 0.2157(6) 0.045(2) Uani 1 1 d .
H36 H 1.2048 0.4715 0.2732 0.055 Uiso 1 1 calc R
C37 C 1.0118(8) 0.4253(6) 0.2040(6) 0.0345(17) Uani 1 1 d U
C38 C 0.9118(7) 0.3912(5) 0.1174(5) 0.0258(14) Uani 1 1 d U
C39 C 0.9881(7) 0.4387(6) 0.2831(5) 0.0337(18) Uani 1 1 d .
H39 H 1.0573 0.4790 0.3384 0.040 Uiso 1 1 calc R
C40 C 0.6378(10) 0.4704(6) 0.2072(7) 0.041(2) Uani 1 1 d .
H40A H 0.6002 0.4660 0.1446 0.049 Uiso 1 1 calc R
H40B H 0.7294 0.5124 0.2333 0.049 Uiso 1 1 calc R
C41 C 0.5785(10) 0.5088(7) 0.2581(8) 0.049(2) Uani 1 1 d .
H41A H 0.5972 0.5722 0.2569 0.059 Uiso 1 1 calc R
H41B H 0.4861 0.4693 0.2280 0.059 Uiso 1 1 calc R
C42 C 0.7554(10) 0.5937(6) 0.4094(8) 0.053(3) Uani 1 1 d .
H42A H 0.7478 0.6513 0.4175 0.064 Uiso 1 1 calc R
H42B H 0.8092 0.5979 0.3787 0.064 Uiso 1 1 calc R
C43 C 0.8187(10) 0.5874(6) 0.5000(7) 0.051(3) Uani 1 1 d .
H43A H 0.9056 0.6393 0.5322 0.061 Uiso 1 1 calc R
H43B H 0.7722 0.5929 0.5347 0.061 Uiso 1 1 calc R
C44 C 0.5316(12) 0.5152(8) 0.3845(9) 0.064(3) Uani 1 1 d .
H44A H 0.4510 0.4586 0.3496 0.096 Uiso 1 1 calc R
H44B H 0.5205 0.5693 0.3780 0.096 Uiso 1 1 calc R
H44C H 0.5619 0.5200 0.4467 0.096 Uiso 1 1 calc R

loop_
_atom_site_aniso_label
_atom_site_aniso_U_11
_atom_site_aniso_U_22
_atom_site_aniso_U_33
_atom_site_aniso_U_23
_atom_site_aniso_U_13
_atom_site_aniso_U_12
Dy2 0.0159(2) 0.0349(2) 0.0252(2) 0.01150(18) 0.00471(17) 0.00683(18)
Dy1 0.0179(2) 0.0248(2) 0.0255(2) 0.00144(16) 0.00957(17) 0.00497(17)
Mn1 0.0205(8) 0.0323(9) 0.0206(8) 0.0011(6) 0.0081(6) 0.0003(7)
Mn2 0.0167(5) 0.0220(5) 0.0206(5) 0.0048(4) 0.0065(4) 0.0061(4)
O1 0.020(3) 0.033(3) 0.024(3) 0.004(2) 0.006(2) 0.006(2)
O2 0.037(4) 0.053(4) 0.028(3) -0.009(3) 0.013(3) 0.004(3)
O3 0.018(3) 0.032(3) 0.030(3) 0.004(2) 0.011(2) 0.011(2)
O4 0.007(2) 0.049(3) 0.042(3) 0.015(3) 0.007(2) 0.008(2)
O5 0.034(3) 0.037(3) 0.036(3) 0.009(3) 0.003(3) 0.000(3)
O6 0.025(3) 0.027(3) 0.035(3) 0.008(2) 0.012(2) 0.005(2)
O7 0.061(5) 0.052(4) 0.060(5) 0.019(4) 0.024(4) 0.029(4)
O8 0.033(3) 0.064(4) 0.066(5) 0.045(4) 0.020(3) 0.029(3)
O9 0.061(5) 0.057(4) 0.062(5) 0.033(4) 0.031(4) 0.034(4)
O10 0.029(3) 0.027(3) 0.025(3) 0.007(2) 0.005(2) 0.012(2)
O11 0.013(2) 0.023(2) 0.020(2) 0.0032(19) 0.0043(19) 0.0030(19)
O12 0.038(3) 0.043(3) 0.025(3) 0.011(2) 0.013(3) 0.014(3)
O13 0.031(3) 0.030(3) 0.025(2) 0.010(2) 0.011(2) 0.015(2)
O14 0.011(2) 0.045(3) 0.020(2) -0.002(2) 0.005(2) -0.002(2)
O15 0.024(3) 0.026(2) 0.033(3) 0.012(2) 0.015(2) 0.014(2)
O16 0.029(3) 0.029(3) 0.030(3) -0.005(2) 0.014(2) 0.002(2)
O17 0.032(3) 0.045(3) 0.030(3) 0.013(3) 0.007(3) 0.003(3)
N1 0.035(4) 0.038(4) 0.027(3) -0.002(3) 0.012(3) 0.009(3)
N2 0.027(4) 0.052(5) 0.037(4) 0.000(4) 0.007(3) 0.003(4)
N3 0.023(3) 0.030(3) 0.034(3) 0.006(3) 0.015(3) 0.014(3)
N4 0.013(3) 0.030(3) 0.023(3) 0.002(2) 0.005(2) 0.002(2)
N5 0.038(4) 0.032(4) 0.047(4) 0.000(3) 0.016(4) 0.014(3)
C1 0.028(4) 0.041(5) 0.031(4) 0.014(4) 0.015(4) 0.008(4)
C2 0.076(6) 0.099(6) 0.068(5) 0.060(5) 0.018(4) 0.019(5)
C3 0.095(11) 0.064(8) 0.074(9) 0.037(7) 0.035(8) 0.040(8)
C4 0.078(6) 0.101(6) 0.069(5) 0.059(5) 0.019(4) 0.021(5)
C5 0.078(6) 0.100(6) 0.071(5) 0.059(5) 0.015(5) 0.017(5)
C6 0.029(4) 0.040(5) 0.035(4) 0.000(4) 0.016(4) 0.007(4)
C7 0.035(5) 0.036(4) 0.038(5) 0.005(4) 0.015(4) 0.012(4)
C8 0.031(5) 0.048(5) 0.049(5) 0.012(4) 0.024(4) 0.016(4)
C9 0.032(5) 0.052(6) 0.063(7) 0.020(5) 0.028(5) 0.013(4)
C10 0.026(4) 0.051(5) 0.054(6) 0.019(5) 0.017(4) 0.018(4)
C11 0.016(4) 0.040(4) 0.042(5) 0.012(4) 0.011(3) 0.009(3)
C12 0.026(4) 0.026(4) 0.043(5) 0.007(3) 0.020(4) 0.008(3)
C13 0.016(4) 0.093(8) 0.047(6) 0.026(6) 0.000(4) 0.023(5)
C14 0.012(3) 0.024(4) 0.035(4) 0.001(3) 0.003(3) -0.001(3)
C15 0.031(4) 0.025(4) 0.039(5) 0.011(3) 0.010(4) 0.005(3)
C16 0.045(6) 0.039(5) 0.040(5) 0.013(4) 0.016(4) 0.017(4)
C17 0.053(6) 0.040(5) 0.039(5) 0.015(4) 0.018(5) 0.016(4)
C18 0.034(5) 0.044(5) 0.057(6) 0.020(5) 0.022(5) 0.009(4)
C19 0.069(9) 0.067(8) 0.068(9) 0.009(7) 0.029(7) 0.019(7)
C20 0.024(4) 0.044(5) 0.041(5) 0.023(4) 0.020(4) 0.016(4)
C21 0.060(7) 0.071(7) 0.074(8) 0.047(7) 0.036(6) 0.036(6)
C22 0.047(7) 0.076(8) 0.059(7) 0.049(7) -0.004(5) -0.008(6)
C23 0.036(6) 0.076(8) 0.046(6) 0.028(6) 0.007(5) 0.008(5)
C24 0.041(6) 0.052(6) 0.047(6) 0.023(5) 0.014(5) 0.013(5)
C25 0.030(5) 0.061(6) 0.046(5) 0.024(5) 0.018(4) 0.021(4)
C26 0.038(5) 0.058(6) 0.047(6) 0.020(5) 0.016(5) 0.017(5)
C27 0.035(5) 0.037(4) 0.027(4) 0.004(3) 0.011(4) 0.014(4)
C28 0.050(6) 0.034(4) 0.032(4) 0.001(4) 0.014(4) 0.015(4)
C29 0.049(5) 0.028(4) 0.033(4) 0.007(3) 0.013(4) 0.020(4)
C30 0.025(4) 0.028(4) 0.025(4) 0.008(3) 0.007(3) 0.010(3)
C31 0.039(5) 0.044(5) 0.051(6) 0.010(4) 0.016(4) 0.021(4)
C32 0.054(6) 0.042(5) 0.031(4) 0.013(4) 0.024(4) 0.013(4)
C33 0.028(4) 0.032(4) 0.027(3) 0.005(3) 0.012(3) 0.006(3)
C34 0.035(5) 0.062(6) 0.040(5) 0.013(4) 0.028(4) 0.018(4)
C35 0.026(5) 0.079(7) 0.043(5) 0.011(5) 0.022(4) 0.014(5)
C36 0.017(4) 0.076(7) 0.033(4) 0.005(4) 0.016(4) 0.014(4)
C37 0.025(4) 0.040(4) 0.026(3) 0.006(3) 0.008(3) 0.009(3)
C38 0.013(3) 0.032(3) 0.028(3) 0.008(2) 0.013(2) 0.005(2)
C39 0.019(4) 0.044(5) 0.023(4) 0.002(3) 0.009(3) 0.005(3)
C40 0.048(5) 0.028(4) 0.048(5) 0.018(4) 0.018(4) 0.020(4)
C41 0.050(6) 0.037(5) 0.070(7) 0.017(5) 0.026(5) 0.030(5)
C42 0.046(6) 0.025(4) 0.072(7) 0.000(4) 0.022(5) 0.010(4)
C43 0.047(6) 0.030(4) 0.054(6) -0.007(4) 0.022(5) 0.007(4)
C44 0.062(7) 0.049(6) 0.089(9) 0.008(6) 0.046(7) 0.027(6)

loop_
_atom_type_symbol
_atom_type_description
_atom_type_scat_dispersion_real
_atom_type_scat_dispersion_imag
_atom_type_scat_source
C C 0.0181 0.0091 'International Tables Vol C Tables 4.2.6.8 and 6.1.1.4'
H H 0.0000 0.0000 'International Tables Vol C Tables 4.2.6.8 and 6.1.1.4'
Dy Dy -9.8046 9.8477 'International Tables Vol C Tables 4.2.6.8 and 6.1.1.4'
Mn Mn -0.5299 2.8052 'International Tables Vol C Tables 4.2.6.8 and 6.1.1.4'
N N 0.0311 0.0180 'International Tables Vol C Tables 4.2.6.8 and 6.1.1.4'
O O 0.0492 0.0322 'International Tables Vol C Tables 4.2.6.8 and 6.1.1.4'

loop_
_geom_angle_atom_site_label_1
_geom_angle_atom_site_label_2
_geom_angle_atom_site_label_3
_geom_angle
_geom_angle_site_symmetry_1
_geom_angle_site_symmetry_3
O8 Dy2 O6 151.4(2) . .
O8 Dy2 O10 93.2(2) . .
O6 Dy2 O10 99.9(2) . .
O8 Dy2 O3 104.1(3) . .
O6 Dy2 O3 83.2(2) . .
O10 Dy2 O3 137.37(18) . .
O8 Dy2 O15 78.5(2) . .
O6 Dy2 O15 129.61(19) . .
O10 Dy2 O15 73.38(18) . .
O3 Dy2 O15 72.41(18) . .
O8 Dy2 O4 80.2(2) . .
O6 Dy2 O4 77.9(2) . .
O10 Dy2 O4 157.30(19) . .
O3 Dy2 O4 65.20(19) . .
O15 Dy2 O4 125.53(19) . .
O8 Dy2 N2 71.8(3) . .
O6 Dy2 N2 85.7(3) . .
O10 Dy2 N2 79.2(2) . .
O3 Dy2 N2 143.2(2) . .
O15 Dy2 N2 137.9(2) . .
O4 Dy2 N2 78.2(2) . .
O8 Dy2 O11 134.9(2) . .
O6 Dy2 O11 73.71(18) . .
O10 Dy2 O11 67.29(17) . .
O3 Dy2 O11 73.13(17) . .
O15 Dy2 O11 57.40(16) . .
O4 Dy2 O11 131.61(18) . .
N2 Dy2 O11 136.2(2) . .
O8 Dy2 Mn2 102.33(17) . .
O6 Dy2 Mn2 103.42(15) . .
O10 Dy2 Mn2 36.90(13) . .
O3 Dy2 Mn2 100.73(12) . .
O15 Dy2 Mn2 43.13(12) . .
O4 Dy2 Mn2 165.78(15) . .
N2 Dy2 Mn2 116.0(2) . .
O11 Dy2 Mn2 38.70(11) . .
O8 Dy2 Dy1 108.5(2) . .
O6 Dy2 Dy1 94.81(14) . .
O10 Dy2 Dy1 97.88(13) . .
O3 Dy2 Dy1 39.78(12) . .
O15 Dy2 Dy1 40.19(13) . .
O4 Dy2 Dy1 104.81(14) . .
N2 Dy2 Dy1 177.0(2) . .
O11 Dy2 Dy1 41.60(11) . .
Mn2 Dy2 Dy1 61.03(2) . .
O1 Dy1 O3 107.74(19) . .
O1 Dy1 O15 140.59(19) . .
O3 Dy1 O15 74.55(19) . .
O1 Dy1 O14 82.4(2) . .
O3 Dy1 O14 150.29(18) . .
O15 Dy1 O14 80.17(19) . .
O1 Dy1 O16 82.3(2) . .
O3 Dy1 O16 137.12(19) . .
O15 Dy1 O16 123.67(19) . .
O14 Dy1 O16 70.82(19) . .
O1 Dy1 O11 80.06(18) . .
O3 Dy1 O11 78.67(17) . .
O15 Dy1 O11 61.51(17) . .
O14 Dy1 O11 75.67(17) . .
O16 Dy1 O11 143.79(19) . .
O1 Dy1 N1 72.7(2) . .
O3 Dy1 N1 71.0(2) . .
O15 Dy1 N1 138.9(2) . .
O14 Dy1 N1 138.1(2) . .
O16 Dy1 N1 72.9(2) . .
O11 Dy1 N1 129.8(2) . .
O1 Dy1 N5 148.4(2) . .
O3 Dy1 N5 83.0(2) . .
O15 Dy1 N5 70.5(2) . .
O14 Dy1 N5 103.1(2) . .
O16 Dy1 N5 70.7(2) . .
O11 Dy1 N5 131.6(2) . .
N1 Dy1 N5 83.7(3) . .
O1 Dy1 Mn2 103.48(14) . .
O3 Dy1 Mn2 94.84(13) . .
O15 Dy1 Mn2 38.50(12) . .
O14 Dy1 Mn2 55.45(13) . .
O16 Dy1 Mn2 123.98(14) . .
O11 Dy1 Mn2 34.16(12) . .
N1 Dy1 Mn2 162.57(16) . .
N5 Dy1 Mn2 105.12(19) . .
O1 Dy1 Mn1 68.83(13) . .
O3 Dy1 Mn1 172.69(13) . .
O15 Dy1 Mn1 112.31(13) . .
O14 Dy1 Mn1 36.87(12) . .
O16 Dy1 Mn1 37.25(15) . .
O11 Dy1 Mn1 106.59(11) . .
N1 Dy1 Mn1 101.74(17) . .
N5 Dy1 Mn1 96.75(18) . .
Mn2 Dy1 Mn1 92.28(2) . .
O1 Dy1 Dy2 115.73(13) . .
O3 Dy1 Dy2 41.02(13) . .
O15 Dy1 Dy2 41.42(12) . .
O14 Dy1 Dy2 109.29(13) . .
O16 Dy1 Dy2 161.97(16) . .
O11 Dy1 Dy2 46.77(12) . .
N1 Dy1 Dy2 111.68(17) . .
N5 Dy1 Dy2 92.14(18) . .
Mn2 Dy1 Dy2 53.89(2) . .
Mn1 Dy1 Dy2 146.163(16) . .
O17 Mn1 O17 180.000(1) 2_766 .
O17 Mn1 O14 92.8(2) 2_766 .
O17 Mn1 O14 87.2(2) . .
O17 Mn1 O14 87.2(2) 2_766 2_766
O17 Mn1 O14 92.8(2) . 2_766
O14 Mn1 O14 180.000(1) . 2_766
O17 Mn1 O16 93.1(2) 2_766 2_766
O17 Mn1 O16 86.9(2) . 2_766
O14 Mn1 O16 102.8(2) . 2_766
O14 Mn1 O16 77.2(2) 2_766 2_766
O17 Mn1 O16 86.9(2) 2_766 .
O17 Mn1 O16 93.1(2) . .
O14 Mn1 O16 77.2(2) . .
O14 Mn1 O16 102.8(2) 2_766 .
O16 Mn1 O16 180.0(3) 2_766 .
O17 Mn1 Dy1 103.33(16) 2_766 2_766
O17 Mn1 Dy1 76.68(16) . 2_766
O14 Mn1 Dy1 139.86(14) . 2_766
O14 Mn1 Dy1 40.14(14) 2_766 2_766
O16 Mn1 Dy1 40.75(14) 2_766 2_766
O16 Mn1 Dy1 139.25(14) . 2_766
O17 Mn1 Dy1 76.68(16) 2_766 .
O17 Mn1 Dy1 103.32(16) . .
O14 Mn1 Dy1 40.14(14) . .
O14 Mn1 Dy1 139.86(14) 2_766 .
O16 Mn1 Dy1 139.25(14) 2_766 .
O16 Mn1 Dy1 40.75(14) . .
Dy1 Mn1 Dy1 180.0 2_766 .
O13 Mn2 O10 92.7(2) . .
O13 Mn2 O11 176.7(2) . .
O10 Mn2 O11 88.2(2) . .
O13 Mn2 N4 87.3(3) . .
O10 Mn2 N4 176.8(3) . .
O11 Mn2 N4 92.0(2) . .
O13 Mn2 O15 112.9(2) . .
O10 Mn2 O15 85.9(2) . .
O11 Mn2 O15 70.3(2) . .
N4 Mn2 O15 91.1(2) . .
O13 Mn2 N3 96.5(2) . .
O10 Mn2 N3 78.7(2) . .
O11 Mn2 N3 80.5(2) . .
N4 Mn2 N3 104.5(3) . .
O15 Mn2 N3 147.4(2) . .
O13 Mn2 Dy2 127.68(18) . .
O10 Mn2 Dy2 45.77(18) . .
O11 Mn2 Dy2 54.76(14) . .
N4 Mn2 Dy2 132.30(19) . .
O15 Mn2 Dy2 48.62(14) . .
N3 Mn2 Dy2 102.33(17) . .
O13 Mn2 Dy1 140.11(17) . .
O10 Mn2 Dy1 110.79(18) . .
O11 Mn2 Dy1 41.94(14) . .
N4 Mn2 Dy1 67.51(19) . .
O15 Mn2 Dy1 41.80(14) . .
N3 Mn2 Dy1 118.87(18) . .
Dy2 Mn2 Dy1 65.08(2) . .
C1 O1 Dy1 137.7(5) . .
C12 O3 Dy1 139.6(5) . .
C12 O3 Dy2 118.4(5) . .
Dy1 O3 Dy2 99.20(19) . .
C11 O4 C13 116.6(7) . .
C11 O4 Dy2 116.8(4) . .
C13 O4 Dy2 126.3(6) . .
C14 O6 Dy2 142.8(6) . .
C25 O8 Dy2 148.3(7) . .
C20 O9 C19 116.5(8) . .
C27 O10 Mn2 117.7(5) . .
C27 O10 Dy2 132.2(5) . .
Mn2 O10 Dy2 97.3(2) . .
C30 O11 Mn2 113.6(4) . .
C30 O11 Dy1 126.0(4) . .
Mn2 O11 Dy1 103.9(2) . .
C30 O11 Dy2 126.8(4) . .
Mn2 O11 Dy2 86.54(17) . .
Dy1 O11 Dy2 91.64(17) . .
C33 O12 C32 116.9(7) . .
C38 O13 Mn2 124.1(5) . .
N4 O14 Mn1 135.8(4) . .
N4 O14 Dy1 121.2(4) . .
Mn1 O14 Dy1 103.0(2) . .
C40 O15 Mn2 119.8(5) . .
C40 O15 Dy1 115.4(5) . .
Mn2 O15 Dy1 99.7(2) . .
C40 O15 Dy2 128.8(5) . .
Mn2 O15 Dy2 88.25(18) . .
Dy1 O15 Dy2 98.39(18) . .
C43 O16 Mn1 117.1(5) . .
C43 O16 Dy1 118.2(6) . .
Mn1 O16 Dy1 102.0(2) . .
C1 O17 Mn1 130.4(6) 2_766 .
C6 N1 O2 111.4(7) . .
C6 N1 Dy1 133.9(6) . .
O2 N1 Dy1 112.3(5) . .
C26 N2 O7 109.0(8) . .
C26 N2 Dy2 128.9(7) . .
O7 N2 Dy2 121.0(6) . .
C31 N3 C28 111.5(7) . .
C31 N3 C29 110.9(7) . .
C28 N3 C29 111.5(7) . .
C31 N3 Mn2 118.4(5) . .
C28 N3 Mn2 99.8(5) . .
C29 N3 Mn2 104.1(5) . .
C39 N4 O14 117.9(6) . .
C39 N4 Mn2 126.4(6) . .
O14 N4 Mn2 115.6(4) . .
C41 N5 C44 107.3(9) . .
C41 N5 C42 111.8(9) . .
C44 N5 C42 111.3(8) . .
C41 N5 Dy1 108.2(5) . .
C44 N5 Dy1 115.0(7) . .
C42 N5 Dy1 103.3(6) . .
O1 C1 O17 124.1(8) . 2_766
O1 C1 C2 118.6(9) . .
O17 C1 C2 117.3(9) 2_766 .
C4 C2 C3 110.2(12) . .
C4 C2 C5 108.9(14) . .
C3 C2 C5 109.7(14) . .
C4 C2 C1 107.0(13) . .
C3 C2 C1 110.8(12) . .
C5 C2 C1 110.2(10) . .
N1 C6 C7 123.3(9) . .
C12 C7 C8 118.8(8) . .
C12 C7 C6 125.3(8) . .
C8 C7 C6 115.9(9) . .
C9 C8 C7 120.9(9) . .
C10 C9 C8 119.4(9) . .
C11 C10 C9 120.4(9) . .
C10 C11 O4 124.3(8) . .
C10 C11 C12 121.9(9) . .
O4 C11 C12 113.8(7) . .
O3 C12 C7 123.1(8) . .
O3 C12 C11 118.5(8) . .
C7 C12 C11 118.4(8) . .
O5 C14 O6 122.4(8) . .
O5 C14 C15 118.9(7) . .
O6 C14 C15 118.3(7) . .
C14 C15 C17 112.1(7) . .
C14 C15 C16 107.9(8) . .
C17 C15 C16 109.4(8) . .
C14 C15 C18 109.0(7) . .
C17 C15 C18 108.5(8) . .
C16 C15 C18 110.0(7) . .
O9 C20 C21 124.8(9) . .
O9 C20 C25 115.2(8) . .
C21 C20 C25 120.0(10) . .
C20 C21 C22 118.5(11) . .
C23 C22 C21 121.9(11) . .
C22 C23 C24 122.1(12) . .
C25 C24 C23 119.1(10) . .
C25 C24 C26 123.4(10) . .
C23 C24 C26 117.5(10) . .
O8 C25 C24 120.1(10) . .
O8 C25 C20 121.6(9) . .
C24 C25 C20 118.3(9) . .
N2 C26 C24 126.3(10) . .
O10 C27 C28 112.4(7) . .
N3 C28 C27 111.3(7) . .
N3 C29 C30 108.9(6) . .
O11 C30 C29 109.7(6) . .
O12 C33 C34 125.0(8) . .
O12 C33 C38 115.1(7) . .
C34 C33 C38 119.9(8) . .
C35 C34 C33 120.6(8) . .
C34 C35 C36 121.0(9) . .
C35 C36 C37 119.6(9) . .
C38 C37 C36 120.4(8) . .
C38 C37 C39 120.5(7) . .
C36 C37 C39 119.1(8) . .
O13 C38 C37 123.0(7) . .
O13 C38 C33 118.6(7) . .
C37 C38 C33 118.4(7) . .
N4 C39 C37 123.2(7) . .
O15 C40 C41 108.4(8) . .
N5 C41 C40 112.4(8) . .
N5 C42 C43 112.9(9) . .
O16 C43 C42 110.7(7) . .

loop_
_geom_bond_atom_site_label_1
_geom_bond_atom_site_label_2
_geom_bond_distance
_geom_bond_site_symmetry_2
Dy2 O8 2.179(6) .
Dy2 O6 2.273(5) .
Dy2 O10 2.305(6) .
Dy2 O3 2.381(5) .
Dy2 O15 2.395(5) .
Dy2 O4 2.463(5) .
Dy2 N2 2.491(8) .
Dy2 O11 2.611(5) .
Dy2 Mn2 3.1908(12) .
Dy2 Dy1 3.5818(7) .
Dy1 O1 2.261(6) .
Dy1 O3 2.322(5) .
Dy1 O15 2.337(5) .
Dy1 O14 2.348(5) .
Dy1 O16 2.368(5) .
Dy1 O11 2.379(5) .
Dy1 N1 2.497(7) .
Dy1 N5 2.558(8) .
Dy1 Mn2 3.4553(12) .
Dy1 Mn1 3.5492(5) .
Mn1 O17 2.171(6) 2_766
Mn1 O17 2.171(6) .
Mn1 O14 2.186(5) .
Mn1 O14 2.186(5) 2_766
Mn1 O16 2.196(6) 2_766
Mn1 O16 2.196(6) .
Mn1 Dy1 3.5492(5) 2_766
Mn2 O13 1.874(6) .
Mn2 O10 1.931(5) .
Mn2 O11 1.999(5) .
Mn2 N4 2.011(6) .
Mn2 O15 2.182(5) .
Mn2 N3 2.278(6) .
O1 C1 1.259(10) .
O2 N1 1.401(9) .
O3 C12 1.359(9) .
O4 C11 1.375(11) .
O4 C13 1.441(10) .
O5 C14 1.235(10) .
O6 C14 1.279(9) .
O7 N2 1.371(11) .
O8 C25 1.297(12) .
O9 C20 1.342(12) .
O9 C19 1.507(15) .
O10 C27 1.410(10) .
O11 C30 1.422(9) .
O12 C33 1.359(10) .
O12 C32 1.419(10) .
O13 C38 1.320(9) .
O14 N4 1.359(8) .
O15 C40 1.427(9) .
O16 C43 1.431(11) .
O17 C1 1.276(10) 2_766
N1 C6 1.292(11) .
N2 C26 1.336(13) .
N3 C31 1.451(11) .
N3 C28 1.472(11) .
N3 C29 1.483(11) .
N4 C39 1.255(10) .
N5 C41 1.469(14) .
N5 C44 1.483(13) .
N5 C42 1.481(12) .
C1 O17 1.276(10) 2_766
C1 C2 1.521(14) .
C2 C4 1.49(2) .
C2 C3 1.51(2) .
C2 C5 1.515(19) .
C6 C7 1.442(12) .
C7 C12 1.398(13) .
C7 C8 1.421(13) .
C8 C9 1.386(14) .
C9 C10 1.379(15) .
C10 C11 1.368(12) .
C11 C12 1.404(12) .
C14 C15 1.520(12) .
C15 C17 1.531(13) .
C15 C16 1.533(13) .
C15 C18 1.544(12) .
C20 C21 1.379(14) .
C20 C25 1.432(13) .
C21 C22 1.448(18) .
C22 C23 1.261(18) .
C23 C24 1.433(14) .
C24 C25 1.400(15) .
C24 C26 1.452(15) .
C27 C28 1.530(13) .
C29 C30 1.512(11) .
C33 C34 1.403(12) .
C33 C38 1.421(11) .
C34 C35 1.370(14) .
C35 C36 1.380(13) .
C36 C37 1.421(12) .
C37 C38 1.401(11) .
C37 C39 1.454(11) .
C40 C41 1.514(14) .
C42 C43 1.498(16) .

loop_
_platon_squeeze_void_nr
_platon_squeeze_void_average_x
_platon_squeeze_void_average_y
_platon_squeeze_void_average_z
_platon_squeeze_void_volume
_platon_squeeze_void_count_electrons
_platon_squeeze_void_content
1 0.000 0.000 0.500 476 102 ' '
